data_7128430
loop_
_publ_author_name
'Berdiell, Izar Capel'
'Kulmaczewski, Rafal'
'Shahid, Namrah'
'Cespedes, Oscar'
'Halcrow, Malcolm A.'

_publ_section_title
;
 The number and shape of lattice solvent molecules controls spin-crossover
 in an isomorphous series of crystalline solvate salts.
;
_journal_issue 53
_journal_name_full 'Chemical communications (Cambridge, England)'
_journal_page_first 6566
_journal_page_last 6569
_journal_paper_doi 10.1039/d1cc02624k
_journal_volume 57
_journal_year 2021
_chemical_formula_moiety 'C26 H24 Fe N12 O2, 2(B F4), C3 H5 N'
_chemical_formula_sum 'C29 H29 B2 F8 Fe N13 O2'
_chemical_formula_weight 821.12
_chemical_name_systematic
;
Bis-[N-(2,6-di{pyrazol-1-yl}pyrid-4-yl)acetamide]iron(II)
ditetrafluoroborate propionitrile solvate
;
_space_group_crystal_system triclinic
_space_group_IT_number 2
_space_group_name_Hall '-P 1'
_space_group_name_H-M_alt 'P -1'
_atom_sites_solution_hydrogens geom
_audit_creation_date 2020-07-20
_audit_creation_method
;
Olex2 1.3
(compiled 2020.06.28 svn.raecde09e for OlexSys, GUI svn.r6132)
;
_cell_angle_alpha 83.832(5)
_cell_angle_beta 79.727(4)
_cell_angle_gamma 82.425(5)
_cell_formula_units_Z 2
_cell_length_a 8.2464(3)
_cell_length_b 12.5340(9)
_cell_length_c 17.7464(9)
_cell_measurement_reflns_used 5844
_cell_measurement_temperature 187(2)
_cell_measurement_theta_max 72.43
_cell_measurement_theta_min 4.21
_cell_volume 1782.48(17)
_computing_cell_refinement 'CrysAlisPro, Agilent Technologies'
_computing_data_collection 'CrysAlisPro, Agilent Technologies'
_computing_data_reduction 'CrysAlisPro, Agilent Technologies'
_computing_molecular_graphics 'XSEED (Barbour, 2001)'
_computing_publication_material 'Olex2 1.3 (Dolomanov et al., 2009)'
_computing_structure_refinement 'SHELXL 2018/3 (Sheldrick, 2015)'
_computing_structure_solution 'SHELXS (Sheldrick, 2015)'
_diffrn_ambient_environment N~2~
_diffrn_ambient_temperature 187(2)
_diffrn_detector 'CCD plate'
_diffrn_detector_area_resol_mean 5.3095
_diffrn_measured_fraction_theta_full 0.935
_diffrn_measured_fraction_theta_max 0.919
_diffrn_measurement_device_type 'SuperNova, Dual, Cu at zero, Atlas'
_diffrn_measurement_method '\w scans'
_diffrn_radiation_monochromator mirror
_diffrn_radiation_probe x-ray
_diffrn_radiation_type CuK\a
_diffrn_radiation_wavelength 1.54184
_diffrn_reflns_av_unetI/netI 0.0383
_diffrn_reflns_Laue_measured_fraction_full 0.935
_diffrn_reflns_Laue_measured_fraction_max 0.919
_diffrn_reflns_limit_h_max 9
_diffrn_reflns_limit_h_min -9
_diffrn_reflns_limit_k_max 15
_diffrn_reflns_limit_k_min -15
_diffrn_reflns_limit_l_max 22
_diffrn_reflns_limit_l_min -21
_diffrn_reflns_number 11206
_diffrn_reflns_point_group_measured_fraction_full 0.935
_diffrn_reflns_point_group_measured_fraction_max 0.919
_diffrn_reflns_theta_full 72.000
_diffrn_reflns_theta_max 73.788
_diffrn_reflns_theta_min 3.571
_diffrn_source 'micro-focus sealed X-ray tube'
_diffrn_source_type 'SuperNova (Cu) X-ray Source'
_exptl_absorpt_coefficient_mu 4.213
_exptl_absorpt_correction_T_max 0.696
_exptl_absorpt_correction_T_min 0.493
_exptl_absorpt_correction_type multi-scan
_exptl_absorpt_process_details
;
CrysAlisPro, Agilent Technologies,
Version 1.171.36.24 (release 03-12-2012 CrysAlis171 .NET)
Empirical absorption correction using spherical harmonics,
 implemented in SCALE3 ABSPACK scaling algorithm.
;
_exptl_crystal_colour red
_exptl_crystal_density_diffrn 1.530
_exptl_crystal_density_method 'not measured'
_exptl_crystal_description lath
_exptl_crystal_F_000 836
_exptl_crystal_size_max 0.29
_exptl_crystal_size_mid 0.15
_exptl_crystal_size_min 0.10
_refine_diff_density_max 0.596
_refine_diff_density_min -0.480
_refine_diff_density_rms 0.064
_refine_ls_extinction_method none
_refine_ls_goodness_of_fit_ref 1.083
_refine_ls_hydrogen_treatment constr
_refine_ls_matrix_type full
_refine_ls_number_parameters 491
_refine_ls_number_reflns 11206
_refine_ls_number_restraints 30
_refine_ls_restrained_S_all 1.098
_refine_ls_R_factor_all 0.0783
_refine_ls_R_factor_gt 0.0614
_refine_ls_shift/su_max 0.000
_refine_ls_shift/su_mean 0.000
_refine_ls_structure_factor_coef Fsqd
_refine_ls_weighting_details 'w=1/[\s^2^(Fo^2^)+(0.1058P)^2^+0.0991P] where P=(Fo^2^+2Fc^2^)/3'
_refine_ls_weighting_scheme calc
_refine_ls_wR_factor_gt 0.1619
_refine_ls_wR_factor_ref 0.1724
_reflns_Friedel_coverage 0.000
_reflns_number_gt 8519
_reflns_number_total 11206
_reflns_threshold_expression 'I > 2\s(I)'
_twin_special_details
;
Component 2 rotated by -179.9227\% 
 around [0.00 0.71 0.71] (reciprocal) or [-0.33 0.85 0.40] (direct)
;
_cod_data_source_file d1cc02624k6.cif
_cod_data_source_block 80etcnmt
_cod_depositor_comments 'Adding full bibliography for 7128414--7128431.cif.'
_cod_database_code 7128430
_shelx_shelxl_version_number 2018/3
_shelx_space_group_comment
;
The symmetry employed for this shelxl refinement is uniquely defined
by the following loop, which should always be used as a source of
symmetry information in preference to the above space-group names.
They are only intended as comments.
;
_olex2_refinement_description
;
1. Twinned data refinement
 Scales: 0.4795(12)
 0.5205(12)
2. Fixed Uiso
 At 1.2 times of:
  All C(H) groups, All C(H,H) groups, All N(H) groups
 At 1.5 times of:
  All C(H,H,H) groups
3. Restrained distances
 B47A-F48A = B47A-F49A = B47A-F50A = B47A-F51A
 1.39558 with sigma of 0.02
 B47B-F48B = B47B-F49B = B47B-F50B = B47B-F51B
 1.39558 with sigma of 0.02
 F48A-F49A = F48A-F50A = F48A-F51A = F49A-F50A = F49A-F51A = F50A-F51A
 2.278982 with sigma of 0.02
 F48B-F49B = F48B-F50B = F48B-F51B = F49B-F50B = F49B-F51B = F50B-F51B
 2.278982 with sigma of 0.02
 C52A-C53A = C52B-C53B
 1.51 with sigma of 0.02
 C53A-C54A = C53B-C54B
 1.48 with sigma of 0.02
 C54A-N55A = C54B-N55B
 1.15 with sigma of 0.02
 C52A-C54A = C52B-C54B
 2.44 with sigma of 0.02
 C53A-N55A = C53B-N55B
 2.63 with sigma of 0.02
4. Others
 1(DFIX)=1(DFIX)=FVAR(1)
 1(DFIX)=1(DFIX)=1.633*FVAR(2)
 Fixed Sof: B47A(0.5) F48A(0.5) F49A(0.5) F50A(0.5) F51A(0.5) B47B(0.5)
 F48B(0.5) F49B(0.5) F50B(0.5) F51B(0.5) C52A(0.6) H52A(0.6) H52B(0.6)
 H52C(0.6) C53A(0.6) H53A(0.6) H53B(0.6) C54A(0.6) N55A(0.6) C52B(0.4)
 H52D(0.4) H52E(0.4) H52F(0.4) C53B(0.4) H53C(0.4) H53D(0.4) C54B(0.4) N55B(0.4)
5.a Secondary CH2 refined with riding coordinates:
 C53A(H53A,H53B), C53B(H53C,H53D)
5.b Me refined with riding coordinates:
 C52A(H52A,H52B,H52C), C52B(H52D,H52E,H52F)
5.c Aromatic/amide H refined with riding coordinates:
 C4(H4), C6(H6), C10(H10), C11(H11), C12(H12), C15(H15), C16(H16), C17(H17),
 N18(H18), C24(H24), C26(H26), C30(H30), C31(H31), C32(H32), C35(H35), C36(H36),
  C37(H37), N38(H38)
5.d Idealised Me refined as rotating group:
 C21(H21A,H21B,H21C), C41(H41A,H41B,H41C)
;
_olex2_submission_special_instructions 'No special instructions were received'
_oxdiff_twin_items 2
_oxdiff_twin_integration_method simultaneous

loop_
_space_group_symop_operation_xyz
'x, y, z'
'-x, -y, -z'

loop_
_atom_site_label
_atom_site_type_symbol
_atom_site_fract_x
_atom_site_fract_y
_atom_site_fract_z
_atom_site_U_iso_or_equiv
_atom_site_adp_type
_atom_site_occupancy
_atom_site_site_symmetry_order
_atom_site_calc_flag
_atom_site_refinement_flags_posn
_atom_site_refinement_flags_adp
_atom_site_refinement_flags_occupancy
_atom_site_disorder_assembly
_atom_site_disorder_group
Fe1 Fe 0.77455(8) 0.77249(5) 0.72646(3) 0.03658(18) Uani 1 1 d . . . . .
N2 N 0.8139(4) 0.6271(2) 0.68073(17) 0.0344(7) Uani 1 1 d . . . . .
C3 C 0.7886(5) 0.6190(3) 0.6092(2) 0.0340(8) Uani 1 1 d . . . . .
C4 C 0.8105(5) 0.5238(3) 0.5756(2) 0.0389(8) Uani 1 1 d . . . . .
H4 H 0.794780 0.521750 0.524066 0.047 Uiso 1 1 calc R U . . .
C5 C 0.8568(5) 0.4296(3) 0.6201(2) 0.0411(9) Uani 1 1 d . . . . .
C6 C 0.8797(5) 0.4358(3) 0.6964(2) 0.0420(9) Uani 1 1 d . . . . .
H6 H 0.909673 0.373107 0.728255 0.050 Uiso 1 1 calc R U . . .
C7 C 0.8568(5) 0.5368(3) 0.7222(2) 0.0381(8) Uani 1 1 d . . . . .
N8 N 0.7366(5) 0.7199(3) 0.57312(19) 0.0417(8) Uani 1 1 d . . . . .
N9 N 0.7223(5) 0.8094(3) 0.6137(2) 0.0479(9) Uani 1 1 d . . . . .
C10 C 0.6641(7) 0.8898(4) 0.5679(4) 0.0667(15) Uani 1 1 d . . . . .
H10 H 0.641105 0.962699 0.580384 0.080 Uiso 1 1 calc R U . . .
C11 C 0.6404(8) 0.8551(4) 0.4992(3) 0.0739(17) Uani 1 1 d . . . . .
H11 H 0.600256 0.898198 0.457513 0.089 Uiso 1 1 calc R U . . .
C12 C 0.6869(6) 0.7461(4) 0.5040(3) 0.0564(12) Uani 1 1 d . . . . .
H12 H 0.684837 0.698123 0.466331 0.068 Uiso 1 1 calc R U . . .
N13 N 0.8726(4) 0.5577(3) 0.79708(18) 0.0423(8) Uani 1 1 d . . . . .
N14 N 0.8421(4) 0.6624(3) 0.81502(18) 0.0402(7) Uani 1 1 d . . . . .
C15 C 0.8516(6) 0.6603(4) 0.8889(2) 0.0537(11) Uani 1 1 d . . . . .
H15 H 0.835930 0.722027 0.917219 0.064 Uiso 1 1 calc R U . . .
C16 C 0.8878(7) 0.5551(5) 0.9186(3) 0.0740(16) Uani 1 1 d . . . . .
H16 H 0.900803 0.531919 0.970124 0.089 Uiso 1 1 calc R U . . .
C17 C 0.9013(7) 0.4904(4) 0.8598(3) 0.0642(13) Uani 1 1 d . . . . .
H17 H 0.925875 0.414017 0.862361 0.077 Uiso 1 1 calc R U . . .
N18 N 0.8732(5) 0.3333(3) 0.5861(2) 0.0492(9) Uani 1 1 d . . . . .
H18 H 0.850698 0.338333 0.539098 0.059 Uiso 1 1 calc R U . . .
C19 C 0.9206(7) 0.2306(4) 0.6171(3) 0.0556(11) Uani 1 1 d . . . . .
O20 O 0.9663(6) 0.2126(3) 0.6784(2) 0.0765(12) Uani 1 1 d . . . . .
C21 C 0.9131(8) 0.1439(4) 0.5653(3) 0.0706(15) Uani 1 1 d . . . . .
H21A H 0.989438 0.080199 0.577453 0.106 Uiso 1 1 calc R U . . .
H21B H 0.945035 0.171213 0.511502 0.106 Uiso 1 1 calc R U . . .
H21C H 0.799787 0.124130 0.573186 0.106 Uiso 1 1 calc R U . . .
N22 N 0.7085(4) 0.9023(3) 0.7916(2) 0.0442(8) Uani 1 1 d . . . . .
C23 C 0.5590(5) 0.9171(4) 0.8339(2) 0.0459(10) Uani 1 1 d . . . . .
C24 C 0.5078(6) 1.0018(4) 0.8790(2) 0.0515(11) Uani 1 1 d . . . . .
H24 H 0.400143 1.009532 0.909207 0.062 Uiso 1 1 calc R U . . .
C25 C 0.6195(6) 1.0757(4) 0.8788(2) 0.0532(12) Uani 1 1 d . . . . .
C26 C 0.7790(6) 1.0613(4) 0.8359(2) 0.0511(11) Uani 1 1 d . . . . .
H26 H 0.858291 1.109985 0.835571 0.061 Uiso 1 1 calc R U . . .
C27 C 0.8140(5) 0.9728(3) 0.7942(2) 0.0431(9) Uani 1 1 d . . . . .
N28 N 0.4605(4) 0.8362(3) 0.8276(2) 0.0511(9) Uani 1 1 d . . . . .
N29 N 0.5244(4) 0.7609(3) 0.7763(2) 0.0506(9) Uani 1 1 d . . . . .
C30 C 0.4099(7) 0.6954(5) 0.7825(3) 0.0693(15) Uani 1 1 d . . . . .
H30 H 0.418241 0.635146 0.753277 0.083 Uiso 1 1 calc R U . . .
C31 C 0.2729(7) 0.7272(6) 0.8385(4) 0.083(2) Uani 1 1 d . . . . .
H31 H 0.175041 0.692591 0.853960 0.099 Uiso 1 1 calc R U . . .
C32 C 0.3079(6) 0.8161(6) 0.8659(3) 0.0735(16) Uani 1 1 d . . . . .
H32 H 0.239662 0.856738 0.904339 0.088 Uiso 1 1 calc R U . . .
N33 N 0.9705(5) 0.9452(3) 0.7480(2) 0.0466(8) Uani 1 1 d . . . . .
N34 N 0.9856(5) 0.8571(3) 0.7060(2) 0.0545(10) Uani 1 1 d . . . . .
C35 C 1.1414(6) 0.8522(5) 0.6682(3) 0.0674(16) Uani 1 1 d . . . . .
H35 H 1.189444 0.799465 0.633565 0.081 Uiso 1 1 calc R U . . .
C36 C 1.2245(7) 0.9334(5) 0.6855(3) 0.0657(14) Uani 1 1 d . . . . .
H36 H 1.336085 0.945723 0.665999 0.079 Uiso 1 1 calc R U . . .
C37 C 1.1130(6) 0.9920(4) 0.7365(3) 0.0561(12) Uani 1 1 d . . . . .
H37 H 1.131799 1.053468 0.759389 0.067 Uiso 1 1 calc R U . . .
N38 N 0.5655(5) 1.1638(3) 0.9227(2) 0.0599(11) Uani 1 1 d . . . . .
H38 H 0.481758 1.156064 0.960457 0.072 Uiso 1 1 calc R U . . .
C39 C 0.6292(7) 1.2606(4) 0.9130(3) 0.0657(14) Uani 1 1 d . . . . .
O40 O 0.7459(6) 1.2795(3) 0.8636(2) 0.0812(12) Uani 1 1 d . . . . .
C41 C 0.5381(9) 1.3415(5) 0.9664(4) 0.0846(19) Uani 1 1 d . . . . .
H41A H 0.616332 1.386906 0.978586 0.127 Uiso 1 1 calc R U . . .
H41B H 0.485396 1.303669 1.013798 0.127 Uiso 1 1 calc R U . . .
H41C H 0.452916 1.386887 0.941642 0.127 Uiso 1 1 calc R U . . .
B42 B 0.7201(8) 0.4308(5) 0.3849(3) 0.0593(14) Uani 1 1 d . . . . .
F43 F 0.7204(6) 0.5345(3) 0.40507(19) 0.0943(12) Uani 1 1 d . . . . .
F44 F 0.5694(5) 0.4030(4) 0.3908(2) 0.1100(15) Uani 1 1 d . . . . .
F45 F 0.7998(4) 0.4237(3) 0.30968(17) 0.0810(10) Uani 1 1 d . . . . .
F46 F 0.8150(5) 0.3612(3) 0.43193(19) 0.0912(11) Uani 1 1 d . . . . .
B47A B 0.0976(16) 1.1680(11) 0.9599(7) 0.049(4) Uiso 0.5 1 d D . P A 1
F48A F 0.1280(9) 1.1417(6) 0.8849(4) 0.063(2) Uiso 0.5 1 d D . P A 1
F49A F -0.0510(9) 1.1492(7) 1.0000(4) 0.085(2) Uiso 0.5 1 d D . P A 1
F50A F 0.0886(11) 1.2848(6) 0.9442(5) 0.084(2) Uiso 0.5 1 d D . P A 1
F51A F 0.2426(9) 1.1497(6) 0.9978(4) 0.0521(19) Uiso 0.5 1 d D . P A 1
B47B B 0.1154(15) 1.1904(10) 0.9523(7) 0.045(4) Uiso 0.5 1 d D . P B 2
F48B F 0.1282(8) 1.1124(6) 0.8974(4) 0.0507(17) Uiso 0.5 1 d D . P B 2
F49B F -0.0376(9) 1.2020(6) 0.9965(4) 0.0752(18) Uiso 0.5 1 d D . P B 2
F50B F 0.1640(9) 1.2893(5) 0.9264(4) 0.0665(17) Uiso 0.5 1 d D . P B 2
F51B F 0.2142(9) 1.1278(6) 1.0040(4) 0.059(2) Uiso 0.5 1 d D . P B 2
C52A C 0.5501(14) 0.6394(8) 0.2491(6) 0.082(3) Uiso 0.6 1 d D . P C 1
H52A H 0.616311 0.578072 0.224291 0.124 Uiso 0.6 1 calc R U P C 1
H52B H 0.492080 0.614049 0.299663 0.124 Uiso 0.6 1 calc R U P C 1
H52C H 0.468771 0.673323 0.217170 0.124 Uiso 0.6 1 calc R U P C 1
C53A C 0.6648(12) 0.7224(8) 0.2589(6) 0.072(3) Uiso 0.6 1 d D . P C 1
H53A H 0.748168 0.687189 0.290238 0.086 Uiso 0.6 1 calc R U P C 1
H53B H 0.724866 0.746442 0.207774 0.086 Uiso 0.6 1 calc R U P C 1
C54A C 0.5788(15) 0.8129(8) 0.2942(6) 0.071(3) Uiso 0.6 1 d D . P C 1
N55A N 0.5027(15) 0.8851(9) 0.3188(7) 0.088(4) Uiso 0.6 1 d D . P C 1
C52B C 0.674(2) 0.6744(16) 0.2356(12) 0.106(6) Uiso 0.4 1 d D . P D 2
H52D H 0.683585 0.600849 0.220104 0.159 Uiso 0.4 1 calc R U P D 2
H52E H 0.681480 0.725890 0.189785 0.159 Uiso 0.4 1 calc R U P D 2
H52F H 0.764039 0.680612 0.263662 0.159 Uiso 0.4 1 calc R U P D 2
C53B C 0.509(2) 0.6991(12) 0.2869(10) 0.087(5) Uiso 0.4 1 d D . P D 2
H53C H 0.417306 0.692500 0.259004 0.104 Uiso 0.4 1 calc R U P D 2
H53D H 0.500108 0.647088 0.333100 0.104 Uiso 0.4 1 calc R U P D 2
C54B C 0.4960(18) 0.8118(9) 0.3101(7) 0.054(3) Uiso 0.4 1 d D . P D 2
N55B N 0.453(2) 0.8910(10) 0.3367(9) 0.070(4) Uiso 0.4 1 d D . P D 2

loop_
_atom_site_aniso_label
_atom_site_aniso_U_11
_atom_site_aniso_U_22
_atom_site_aniso_U_33
_atom_site_aniso_U_23
_atom_site_aniso_U_13
_atom_site_aniso_U_12
Fe1 0.0426(4) 0.0354(3) 0.0342(3) -0.0148(2) -0.0105(2) 0.0018(2)
N2 0.0372(18) 0.0355(16) 0.0305(15) -0.0055(12) -0.0082(12) 0.0018(12)
C3 0.034(2) 0.0357(18) 0.0324(18) -0.0033(14) -0.0086(14) -0.0017(14)
C4 0.045(2) 0.039(2) 0.0337(18) -0.0072(15) -0.0116(16) 0.0028(16)
C5 0.047(2) 0.0345(19) 0.041(2) -0.0083(16) -0.0101(17) 0.0050(15)
C6 0.052(3) 0.0337(19) 0.039(2) -0.0004(15) -0.0128(17) 0.0033(16)
C7 0.040(2) 0.041(2) 0.0340(18) -0.0029(15) -0.0104(15) 0.0001(15)
N8 0.052(2) 0.0347(17) 0.0412(17) 0.0008(13) -0.0179(15) -0.0041(14)
N9 0.053(2) 0.0290(16) 0.068(2) -0.0035(15) -0.0278(18) -0.0021(14)
C10 0.068(4) 0.034(2) 0.106(4) 0.012(2) -0.045(3) -0.009(2)
C11 0.092(4) 0.056(3) 0.085(4) 0.029(3) -0.057(3) -0.018(3)
C12 0.068(3) 0.056(3) 0.049(3) 0.008(2) -0.029(2) -0.008(2)
N13 0.046(2) 0.0472(18) 0.0343(16) -0.0030(14) -0.0136(14) 0.0031(14)
N14 0.0384(19) 0.0527(19) 0.0330(15) -0.0133(14) -0.0081(13) -0.0075(14)
C15 0.047(3) 0.082(3) 0.036(2) -0.015(2) -0.0129(18) -0.005(2)
C16 0.081(4) 0.104(5) 0.036(2) -0.008(3) -0.023(2) 0.011(3)
C17 0.081(4) 0.068(3) 0.041(2) 0.009(2) -0.020(2) 0.006(3)
N18 0.068(2) 0.0366(18) 0.0439(19) -0.0102(14) -0.0167(17) 0.0067(15)
C19 0.067(3) 0.039(2) 0.058(3) -0.013(2) -0.007(2) 0.008(2)
O20 0.123(3) 0.0441(18) 0.061(2) -0.0076(16) -0.033(2) 0.0227(19)
C21 0.094(4) 0.041(2) 0.077(4) -0.021(2) -0.019(3) 0.007(2)
N22 0.037(2) 0.051(2) 0.0411(18) -0.0049(15) -0.0054(14) 0.0074(15)
C23 0.044(3) 0.055(2) 0.0341(19) 0.0012(17) -0.0072(17) 0.0080(18)
C24 0.048(3) 0.059(3) 0.039(2) -0.0033(19) -0.0020(18) 0.015(2)
C25 0.064(3) 0.051(3) 0.038(2) -0.0048(18) -0.007(2) 0.016(2)
C26 0.057(3) 0.049(2) 0.044(2) -0.0074(18) -0.0095(19) 0.0105(19)
C27 0.039(2) 0.045(2) 0.043(2) -0.0007(17) -0.0084(16) 0.0049(16)
N28 0.037(2) 0.072(2) 0.0411(18) -0.0012(17) -0.0058(15) 0.0033(16)
N29 0.037(2) 0.076(3) 0.0419(19) -0.0079(17) -0.0110(15) -0.0119(17)
C30 0.056(3) 0.100(4) 0.061(3) 0.008(3) -0.023(2) -0.034(3)
C31 0.040(3) 0.129(6) 0.079(4) 0.024(4) -0.016(3) -0.029(3)
C32 0.039(3) 0.110(5) 0.062(3) 0.016(3) -0.001(2) -0.004(3)
N33 0.046(2) 0.0463(19) 0.0427(18) -0.0023(15) -0.0063(15) 0.0086(15)
N34 0.050(2) 0.068(2) 0.0413(19) -0.0136(17) -0.0104(16) 0.0177(18)
C35 0.053(3) 0.096(4) 0.041(2) -0.005(2) -0.003(2) 0.030(3)
C36 0.042(3) 0.084(4) 0.059(3) 0.010(3) 0.000(2) 0.012(2)
C37 0.049(3) 0.052(3) 0.062(3) 0.006(2) -0.007(2) 0.004(2)
N38 0.065(3) 0.061(3) 0.046(2) -0.0139(18) -0.0007(18) 0.0164(19)
C39 0.079(4) 0.060(3) 0.052(3) -0.017(2) -0.008(3) 0.016(3)
O40 0.095(3) 0.064(2) 0.078(3) -0.022(2) 0.007(2) 0.001(2)
C41 0.102(5) 0.075(4) 0.071(4) -0.032(3) -0.003(3) 0.014(3)
B42 0.061(4) 0.077(4) 0.047(3) -0.008(3) -0.020(2) -0.018(3)
F43 0.155(4) 0.078(2) 0.0621(19) -0.0129(16) -0.045(2) -0.014(2)
F44 0.069(3) 0.170(4) 0.100(3) -0.029(3) -0.003(2) -0.050(3)
F45 0.080(2) 0.121(3) 0.0518(16) -0.0175(17) -0.0083(15) -0.044(2)
F46 0.123(3) 0.095(3) 0.064(2) -0.0212(18) -0.042(2) 0.006(2)

loop_
_atom_type_symbol
_atom_type_description
_atom_type_scat_dispersion_real
_atom_type_scat_dispersion_imag
_atom_type_scat_source
C C 0.0181 0.0091 'International Tables Vol C Tables 4.2.6.8 and 6.1.1.4'
H H 0.0000 0.0000 'International Tables Vol C Tables 4.2.6.8 and 6.1.1.4'
B B 0.0090 0.0039 'International Tables Vol C Tables 4.2.6.8 and 6.1.1.4'
N N 0.0311 0.0180 'International Tables Vol C Tables 4.2.6.8 and 6.1.1.4'
O O 0.0492 0.0322 'International Tables Vol C Tables 4.2.6.8 and 6.1.1.4'
F F 0.0727 0.0534 'International Tables Vol C Tables 4.2.6.8 and 6.1.1.4'
Fe Fe -1.1336 3.1974 'International Tables Vol C Tables 4.2.6.8 and 6.1.1.4'

loop_
_geom_angle_atom_site_label_1
_geom_angle_atom_site_label_2
_geom_angle_atom_site_label_3
_geom_angle
_geom_angle_site_symmetry_1
_geom_angle_site_symmetry_3
_geom_angle_publ_flag
N2 Fe1 N9 75.70(12) . . ?
N2 Fe1 N14 75.65(12) . . ?
N2 Fe1 N22 168.26(14) . . ?
N2 Fe1 N29 95.93(14) . . ?
N2 Fe1 N34 113.85(13) . . ?
N9 Fe1 N34 94.18(14) . . ?
N14 Fe1 N9 151.34(13) . . ?
N14 Fe1 N29 87.91(14) . . ?
N14 Fe1 N34 98.11(14) . . ?
N22 Fe1 N9 112.19(13) . . ?
N22 Fe1 N14 96.00(13) . . ?
N22 Fe1 N29 75.26(15) . . ?
N22 Fe1 N34 75.09(14) . . ?
N29 Fe1 N9 94.17(14) . . ?
N29 Fe1 N34 150.20(15) . . ?
C3 N2 Fe1 121.1(2) . . ?
C7 N2 Fe1 121.1(2) . . ?
C7 N2 C3 117.8(3) . . ?
N2 C3 C4 123.9(3) . . ?
N2 C3 N8 111.9(3) . . ?
C4 C3 N8 124.2(3) . . ?
C3 C4 H4 121.3 . . ?
C3 C4 C5 117.4(3) . . ?
C5 C4 H4 121.3 . . ?
C4 C5 C6 119.7(3) . . ?
N18 C5 C4 116.7(3) . . ?
N18 C5 C6 123.6(4) . . ?
C5 C6 H6 121.6 . . ?
C7 C6 C5 116.8(3) . . ?
C7 C6 H6 121.6 . . ?
N2 C7 C6 124.4(3) . . ?
N2 C7 N13 111.3(3) . . ?
C6 C7 N13 124.3(3) . . ?
N9 N8 C3 117.8(3) . . ?
C12 N8 C3 130.7(4) . . ?
C12 N8 N9 111.4(3) . . ?
N8 N9 Fe1 113.5(2) . . ?
C10 N9 Fe1 141.7(3) . . ?
C10 N9 N8 104.4(4) . . ?
N9 C10 H10 124.0 . . ?
N9 C10 C11 111.9(4) . . ?
C11 C10 H10 124.0 . . ?
C10 C11 H11 127.1 . . ?
C12 C11 C10 105.7(4) . . ?
C12 C11 H11 127.1 . . ?
N8 C12 C11 106.5(4) . . ?
N8 C12 H12 126.7 . . ?
C11 C12 H12 126.7 . . ?
N14 N13 C7 117.6(3) . . ?
C17 N13 C7 131.7(4) . . ?
C17 N13 N14 110.6(4) . . ?
N13 N14 Fe1 114.4(2) . . ?
C15 N14 Fe1 138.9(3) . . ?
C15 N14 N13 106.3(4) . . ?
N14 C15 H15 125.0 . . ?
N14 C15 C16 109.9(4) . . ?
C16 C15 H15 125.0 . . ?
C15 C16 H16 126.4 . . ?
C17 C16 C15 107.2(4) . . ?
C17 C16 H16 126.4 . . ?
N13 C17 C16 106.0(5) . . ?
N13 C17 H17 127.0 . . ?
C16 C17 H17 127.0 . . ?
C5 N18 H18 116.1 . . ?
C19 N18 C5 127.8(4) . . ?
C19 N18 H18 116.1 . . ?
N18 C19 C21 113.0(4) . . ?
O20 C19 N18 123.2(4) . . ?
O20 C19 C21 123.8(4) . . ?
C19 C21 H21A 109.5 . . ?
C19 C21 H21B 109.5 . . ?
C19 C21 H21C 109.5 . . ?
H21A C21 H21B 109.5 . . ?
H21A C21 H21C 109.5 . . ?
H21B C21 H21C 109.5 . . ?
C23 N22 Fe1 120.7(3) . . ?
C23 N22 C27 117.7(4) . . ?
C27 N22 Fe1 121.7(3) . . ?
N22 C23 C24 123.4(5) . . ?
N22 C23 N28 112.3(4) . . ?
C24 C23 N28 124.2(4) . . ?
C23 C24 H24 121.3 . . ?
C23 C24 C25 117.4(4) . . ?
C25 C24 H24 121.3 . . ?
C24 C25 C26 120.5(4) . . ?
C24 C25 N38 117.4(4) . . ?
C26 C25 N38 122.1(5) . . ?
C25 C26 H26 122.0 . . ?
C27 C26 C25 115.9(5) . . ?
C27 C26 H26 122.0 . . ?
N22 C27 C26 125.0(4) . . ?
N22 C27 N33 111.5(4) . . ?
C26 C27 N33 123.5(4) . . ?
N29 N28 C23 117.6(3) . . ?
C32 N28 C23 130.9(5) . . ?
C32 N28 N29 111.5(5) . . ?
N28 N29 Fe1 113.8(3) . . ?
C30 N29 Fe1 140.3(4) . . ?
C30 N29 N28 105.1(4) . . ?
N29 C30 H30 124.8 . . ?
N29 C30 C31 110.5(6) . . ?
C31 C30 H30 124.8 . . ?
C30 C31 H31 126.7 . . ?
C32 C31 C30 106.6(5) . . ?
C32 C31 H31 126.7 . . ?
N28 C32 H32 126.9 . . ?
C31 C32 N28 106.3(5) . . ?
C31 C32 H32 126.9 . . ?
N34 N33 C27 117.3(4) . . ?
C37 N33 C27 130.9(4) . . ?
C37 N33 N34 111.8(4) . . ?
N33 N34 Fe1 114.4(3) . . ?
C35 N34 Fe1 141.6(4) . . ?
C35 N34 N33 103.8(4) . . ?
N34 C35 H35 124.1 . . ?
N34 C35 C36 111.9(5) . . ?
C36 C35 H35 124.1 . . ?
C35 C36 H36 127.0 . . ?
C37 C36 C35 106.0(5) . . ?
C37 C36 H36 127.0 . . ?
N33 C37 C36 106.5(5) . . ?
N33 C37 H37 126.8 . . ?
C36 C37 H37 126.8 . . ?
C25 N38 H38 116.6 . . ?
C39 N38 C25 126.8(4) . . ?
C39 N38 H38 116.6 . . ?
N38 C39 C41 114.2(5) . . ?
O40 C39 N38 122.3(4) . . ?
O40 C39 C41 123.4(6) . . ?
C39 C41 H41A 109.5 . . ?
C39 C41 H41B 109.5 . . ?
C39 C41 H41C 109.5 . . ?
H41A C41 H41B 109.5 . . ?
H41A C41 H41C 109.5 . . ?
H41B C41 H41C 109.5 . . ?
F43 B42 F45 109.1(5) . . ?
F43 B42 F46 107.0(4) . . ?
F44 B42 F43 112.9(6) . . ?
F44 B42 F45 108.6(4) . . ?
F44 B42 F46 111.8(5) . . ?
F45 B42 F46 107.3(5) . . ?
F48A B47A F50A 97.8(9) . . ?
F48A B47A F51A 114.3(9) . . ?
F49A B47A F48A 115.7(10) . . ?
F49A B47A F50A 105.3(9) . . ?
F49A B47A F51A 119.6(10) . . ?
F51A B47A F50A 99.1(9) . . ?
F48B B47B F51B 98.2(8) . . ?
F49B B47B F48B 112.2(10) . . ?
F49B B47B F51B 102.4(9) . . ?
F50B B47B F48B 118.0(9) . . ?
F50B B47B F49B 109.8(9) . . ?
F50B B47B F51B 114.7(10) . . ?
H52A C52A H52B 109.5 . . ?
H52A C52A H52C 109.5 . . ?
H52B C52A H52C 109.5 . . ?
C53A C52A H52A 109.5 . . ?
C53A C52A H52B 109.5 . . ?
C53A C52A H52C 109.5 . . ?
C52A C53A H53A 109.0 . . ?
C52A C53A H53B 109.0 . . ?
H53A C53A H53B 107.8 . . ?
C54A C53A C52A 112.9(9) . . ?
C54A C53A H53A 109.0 . . ?
C54A C53A H53B 109.0 . . ?
N55A C54A C53A 175.1(14) . . ?
H52D C52B H52E 109.5 . . ?
H52D C52B H52F 109.5 . . ?
H52E C52B H52F 109.5 . . ?
C53B C52B H52D 109.5 . . ?
C53B C52B H52E 109.5 . . ?
C53B C52B H52F 109.5 . . ?
C52B C53B H53C 109.9 . . ?
C52B C53B H53D 109.9 . . ?
H53C C53B H53D 108.3 . . ?
C54B C53B C52B 108.9(13) . . ?
C54B C53B H53C 109.9 . . ?
C54B C53B H53D 109.9 . . ?
N55B C54B C53B 164.5(17) . . ?

loop_
_geom_bond_atom_site_label_1
_geom_bond_atom_site_label_2
_geom_bond_distance
_geom_bond_site_symmetry_2
_geom_bond_publ_flag
Fe1 N2 2.038(3) . ?
Fe1 N9 2.112(4) . ?
Fe1 N14 2.081(3) . ?
Fe1 N22 2.056(3) . ?
Fe1 N29 2.112(4) . ?
Fe1 N34 2.113(5) . ?
N2 C3 1.338(5) . ?
N2 C7 1.325(5) . ?
C3 C4 1.368(5) . ?
C3 N8 1.406(5) . ?
C4 H4 0.9500 . ?
C4 C5 1.396(5) . ?
C5 C6 1.412(5) . ?
C5 N18 1.387(5) . ?
C6 H6 0.9500 . ?
C6 C7 1.370(5) . ?
C7 N13 1.413(5) . ?
N8 N9 1.378(4) . ?
N8 C12 1.355(5) . ?
N9 C10 1.320(6) . ?
C10 H10 0.9500 . ?
C10 C11 1.392(8) . ?
C11 H11 0.9500 . ?
C11 C12 1.367(7) . ?
C12 H12 0.9500 . ?
N13 N14 1.364(5) . ?
N13 C17 1.359(6) . ?
N14 C15 1.324(5) . ?
C15 H15 0.9500 . ?
C15 C16 1.382(8) . ?
C16 H16 0.9500 . ?
C16 C17 1.368(7) . ?
C17 H17 0.9500 . ?
N18 H18 0.8800 . ?
N18 C19 1.380(6) . ?
C19 O20 1.203(6) . ?
C19 C21 1.511(6) . ?
C21 H21A 0.9800 . ?
C21 H21B 0.9800 . ?
C21 H21C 0.9800 . ?
N22 C23 1.326(5) . ?
N22 C27 1.329(6) . ?
C23 C24 1.376(6) . ?
C23 N28 1.405(6) . ?
C24 H24 0.9500 . ?
C24 C25 1.389(7) . ?
C25 C26 1.397(7) . ?
C25 N38 1.397(5) . ?
C26 H26 0.9500 . ?
C26 C27 1.370(6) . ?
C27 N33 1.422(5) . ?
N28 N29 1.370(5) . ?
N28 C32 1.360(6) . ?
N29 C30 1.313(6) . ?
C30 H30 0.9500 . ?
C30 C31 1.411(9) . ?
C31 H31 0.9500 . ?
C31 C32 1.346(9) . ?
C32 H32 0.9500 . ?
N33 N34 1.377(5) . ?
N33 C37 1.356(6) . ?
N34 C35 1.336(6) . ?
C35 H35 0.9500 . ?
C35 C36 1.389(8) . ?
C36 H36 0.9500 . ?
C36 C37 1.368(7) . ?
C37 H37 0.9500 . ?
N38 H38 0.8800 . ?
N38 C39 1.367(7) . ?
C39 O40 1.210(7) . ?
C39 C41 1.497(7) . ?
C41 H41A 0.9800 . ?
C41 H41B 0.9800 . ?
C41 H41C 0.9800 . ?
B42 F43 1.384(7) . ?
B42 F44 1.318(7) . ?
B42 F45 1.386(7) . ?
B42 F46 1.402(7) . ?
B47A F48A 1.377(13) . ?
B47A F49A 1.339(14) . ?
B47A F50A 1.455(14) . ?
B47A F51A 1.455(13) . ?
B47B F48B 1.435(12) . ?
B47B F49B 1.361(13) . ?
B47B F50B 1.360(14) . ?
B47B F51B 1.436(13) . ?
C52A H52A 0.9800 . ?
C52A H52B 0.9800 . ?
C52A H52C 0.9800 . ?
C52A C53A 1.537(12) . ?
C53A H53A 0.9900 . ?
C53A H53B 0.9900 . ?
C53A C54A 1.402(12) . ?
C54A N55A 1.114(12) . ?
C52B H52D 0.9800 . ?
C52B H52E 0.9800 . ?
C52B H52F 0.9800 . ?
C52B C53B 1.512(18) . ?
C53B H53C 0.9900 . ?
C53B H53D 0.9900 . ?
C53B C54B 1.498(15) . ?
C54B N55B 1.133(15) . ?

loop_
_geom_hbond_atom_site_label_D
_geom_hbond_atom_site_label_H
_geom_hbond_atom_site_label_A
_geom_hbond_distance_DH
_geom_hbond_distance_HA
_geom_hbond_distance_DA
_geom_hbond_angle_DHA
_geom_hbond_site_symmetry_A
_geom_hbond_publ_flag
N18 H18 F46 0.88 1.96 2.838(5) 174.2 . yes
N38 H38 F51A 0.88 1.97 2.776(9) 150.8 . yes
N38 H38 F51B 0.88 2.27 3.065(9) 151.0 . yes

loop_
_geom_torsion_atom_site_label_1
_geom_torsion_atom_site_label_2
_geom_torsion_atom_site_label_3
_geom_torsion_atom_site_label_4
_geom_torsion
_geom_torsion_site_symmetry_1
_geom_torsion_site_symmetry_2
_geom_torsion_site_symmetry_3
_geom_torsion_site_symmetry_4
_geom_torsion_publ_flag
Fe1 N2 C3 C4 -179.1(3) . . . . ?
Fe1 N2 C3 N8 0.7(5) . . . . ?
Fe1 N2 C7 C6 177.7(3) . . . . ?
Fe1 N2 C7 N13 -1.2(5) . . . . ?
Fe1 N9 C10 C11 -171.8(4) . . . . ?
Fe1 N14 C15 C16 172.3(4) . . . . ?
Fe1 N22 C23 C24 179.6(3) . . . . ?
Fe1 N22 C23 N28 0.0(5) . . . . ?
Fe1 N22 C27 C26 179.7(3) . . . . ?
Fe1 N22 C27 N33 -0.5(5) . . . . ?
Fe1 N29 C30 C31 167.9(4) . . . . ?
Fe1 N34 C35 C36 -174.0(4) . . . . ?
N2 C3 C4 C5 2.1(6) . . . . ?
N2 C3 N8 N9 1.2(5) . . . . ?
N2 C3 N8 C12 -174.6(5) . . . . ?
N2 C7 N13 N14 0.3(5) . . . . ?
N2 C7 N13 C17 174.3(5) . . . . ?
C3 N2 C7 C6 1.2(6) . . . . ?
C3 N2 C7 N13 -177.7(3) . . . . ?
C3 C4 C5 C6 -0.3(6) . . . . ?
C3 C4 C5 N18 178.0(4) . . . . ?
C3 N8 N9 Fe1 -2.4(5) . . . . ?
C3 N8 N9 C10 -176.8(4) . . . . ?
C3 N8 C12 C11 176.4(5) . . . . ?
C4 C3 N8 N9 -179.0(4) . . . . ?
C4 C3 N8 C12 5.1(7) . . . . ?
C4 C5 C6 C7 -0.9(6) . . . . ?
C4 C5 N18 C19 178.5(5) . . . . ?
C5 C6 C7 N2 0.5(7) . . . . ?
C5 C6 C7 N13 179.2(4) . . . . ?
C5 N18 C19 O20 -5.5(9) . . . . ?
C5 N18 C19 C21 175.9(5) . . . . ?
C6 C5 N18 C19 -3.3(8) . . . . ?
C6 C7 N13 N14 -178.5(4) . . . . ?
C6 C7 N13 C17 -4.5(8) . . . . ?
C7 N2 C3 C4 -2.5(6) . . . . ?
C7 N2 C3 N8 177.3(3) . . . . ?
C7 N13 N14 Fe1 0.6(4) . . . . ?
C7 N13 N14 C15 175.1(4) . . . . ?
C7 N13 C17 C16 -174.1(5) . . . . ?
N8 C3 C4 C5 -177.6(4) . . . . ?
N8 N9 C10 C11 0.0(6) . . . . ?
N9 N8 C12 C11 0.4(6) . . . . ?
N9 C10 C11 C12 0.3(7) . . . . ?
C10 C11 C12 N8 -0.4(7) . . . . ?
C12 N8 N9 Fe1 174.2(3) . . . . ?
C12 N8 N9 C10 -0.2(5) . . . . ?
N13 N14 C15 C16 -0.1(5) . . . . ?
N14 N13 C17 C16 0.2(6) . . . . ?
N14 C15 C16 C17 0.2(7) . . . . ?
C15 C16 C17 N13 -0.3(7) . . . . ?
C17 N13 N14 Fe1 -174.6(3) . . . . ?
C17 N13 N14 C15 -0.1(5) . . . . ?
N18 C5 C6 C7 -179.1(4) . . . . ?
N22 C23 C24 C25 0.8(6) . . . . ?
N22 C23 N28 N29 -4.8(5) . . . . ?
N22 C23 N28 C32 173.4(4) . . . . ?
N22 C27 N33 N34 3.5(5) . . . . ?
N22 C27 N33 C37 -177.4(4) . . . . ?
C23 N22 C27 C26 -1.6(6) . . . . ?
C23 N22 C27 N33 178.2(3) . . . . ?
C23 C24 C25 C26 -1.9(6) . . . . ?
C23 C24 C25 N38 177.9(4) . . . . ?
C23 N28 N29 Fe1 7.1(4) . . . . ?
C23 N28 N29 C30 179.3(4) . . . . ?
C23 N28 C32 C31 -178.7(5) . . . . ?
C24 C23 N28 N29 175.6(4) . . . . ?
C24 C23 N28 C32 -6.2(7) . . . . ?
C24 C25 C26 C27 1.3(6) . . . . ?
C24 C25 N38 C39 -157.9(5) . . . . ?
C25 C26 C27 N22 0.6(6) . . . . ?
C25 C26 C27 N33 -179.3(4) . . . . ?
C25 N38 C39 O40 -1.1(9) . . . . ?
C25 N38 C39 C41 176.6(5) . . . . ?
C26 C25 N38 C39 22.0(7) . . . . ?
C26 C27 N33 N34 -176.6(4) . . . . ?
C26 C27 N33 C37 2.5(7) . . . . ?
C27 N22 C23 C24 0.9(6) . . . . ?
C27 N22 C23 N28 -178.7(3) . . . . ?
C27 N33 N34 Fe1 -4.8(4) . . . . ?
C27 N33 N34 C35 178.9(4) . . . . ?
C27 N33 C37 C36 -179.1(4) . . . . ?
N28 C23 C24 C25 -179.6(4) . . . . ?
N28 N29 C30 C31 -0.9(6) . . . . ?
N29 N28 C32 C31 -0.4(6) . . . . ?
N29 C30 C31 C32 0.7(7) . . . . ?
C30 C31 C32 N28 -0.2(6) . . . . ?
C32 N28 N29 Fe1 -171.4(3) . . . . ?
C32 N28 N29 C30 0.8(5) . . . . ?
N33 N34 C35 C36 0.5(5) . . . . ?
N34 N33 C37 C36 0.1(5) . . . . ?
N34 C35 C36 C37 -0.4(6) . . . . ?
C35 C36 C37 N33 0.2(5) . . . . ?
C37 N33 N34 Fe1 175.9(3) . . . . ?
C37 N33 N34 C35 -0.4(5) . . . . ?
N38 C25 C26 C27 -178.6(4) . . . . ?
C52B C53B C54B N55B -178(5) . . . . ?

loop_
_twin_individual_id
_twin_individual_mass_fraction_refined
_oxdiff_twin_reflns_isolated
_oxdiff_twin_reflns_overlapped
_twin_individual_twin_lattice_type
_twin_individual_twin_matrix_11
_twin_individual_twin_matrix_12
_twin_individual_twin_matrix_13
_twin_individual_twin_matrix_21
_twin_individual_twin_matrix_22
_twin_individual_twin_matrix_23
_twin_individual_twin_matrix_31
_twin_individual_twin_matrix_32
_twin_individual_twin_matrix_33
1 0.4833 8083 6005 ref 1.0000 0.0000 0.0000 0.0000 1.0000 0.0000 0.0000 0.0000 1.0000
2 0.5167 8103 6005 nmt -0.9997 -0.0008 -0.0004 -0.5206 0.3588 0.6431 -0.5156 1.3551 -0.3596
